data_1546752
loop_
_publ_author_name
'Ray Choudhury, Abhijnan'
'Manna, Madhu Sudan'
'Mukherjee, Santanu'

_publ_section_title
;
 Nitro-enabled catalytic enantioselective formal umpolung alkenylation of
 \b-ketoesters
;
_journal_name_full 'Chem. Sci.'
_journal_paper_doi 10.1039/C7SC02232H
_journal_year 2017
_chemical_absolute_configuration syn
_chemical_formula_moiety 'C23 H21 Br O4'
_chemical_formula_sum 'C23 H21 Br O4'
_chemical_formula_weight 441.31
_space_group_crystal_system monoclinic
_space_group_IT_number 4
_space_group_name_Hall 'P 2yb'
_space_group_name_H-M_alt 'P 1 21 1'
_symmetry_space_group_name_Hall 'P 2yb'
_symmetry_space_group_name_H-M 'P 1 21 1'
_atom_sites_solution_hydrogens difmap
_audit_creation_date 2016-07-06
_audit_creation_method
;
  Olex2 1.2
  (compiled 2012.05.09 svn.r2324, GUI svn.r4230)
;
_audit_update_record
;
2016-07-07 deposited with the CCDC.
2017-07-31 downloaded from the CCDC.
;
_cell_angle_alpha 90.000(5)
_cell_angle_beta 106.339(5)
_cell_angle_gamma 90.000(5)
_cell_formula_units_Z 2
_cell_length_a 8.473(5)
_cell_length_b 10.542(5)
_cell_length_c 11.891(5)
_cell_measurement_reflns_used 9781
_cell_measurement_temperature 150(2)
_cell_measurement_theta_max 27.53
_cell_measurement_theta_min 3.16
_cell_volume 1019.2(9)
_computing_cell_refinement 'Bruker SAINT'
_computing_data_collection 'Bruker APEX2'
_computing_data_reduction 'Bruker SAINT'
_computing_molecular_graphics
;
O. V. Dolomanov, L. J. Bourhis, R. J. Gildea, J. A. K. Howard and H. Puschmann,
OLEX2: a complete structure solution, refinement and analysis program.
J. Appl. Cryst. (2009). 42, 339-341.
;
_computing_publication_material
;
O. V. Dolomanov, L. J. Bourhis, R. J. Gildea, J. A. K. Howard and H. Puschmann,
OLEX2: a complete structure solution, refinement and analysis program.
J. Appl. Cryst. (2009). 42, 339-341.
;
_computing_structure_refinement 'SHELXL-2014/7 (Sheldrick, 2014)'
_computing_structure_solution 'SHELXS-97 (Sheldrick 2008)'
_diffrn_ambient_temperature 150(2)
_diffrn_measured_fraction_theta_full 0.998
_diffrn_measured_fraction_theta_max 0.995
_diffrn_measurement_device_type 'Bruker APEX-II CCD'
_diffrn_measurement_method '\f and \w scans'
_diffrn_radiation_type MoK\a
_diffrn_radiation_wavelength 0.71073
_diffrn_reflns_av_R_equivalents 0.0398
_diffrn_reflns_av_unetI/netI 0.0243
_diffrn_reflns_Laue_measured_fraction_full 0.998
_diffrn_reflns_Laue_measured_fraction_max 0.995
_diffrn_reflns_limit_h_max 10
_diffrn_reflns_limit_h_min -11
_diffrn_reflns_limit_k_max 13
_diffrn_reflns_limit_k_min -13
_diffrn_reflns_limit_l_max 15
_diffrn_reflns_limit_l_min -15
_diffrn_reflns_number 36769
_diffrn_reflns_point_group_measured_fraction_full 0.999
_diffrn_reflns_point_group_measured_fraction_max 0.996
_diffrn_reflns_theta_full 25.242
_diffrn_reflns_theta_max 27.595
_diffrn_reflns_theta_min 3.164
_exptl_absorpt_coefficient_mu 2.042
_exptl_absorpt_correction_T_max 0.920
_exptl_absorpt_correction_T_min 0.647
_exptl_absorpt_correction_type multi-scan
_exptl_absorpt_process_details SADABS
_exptl_crystal_colour Colourless
_exptl_crystal_density_diffrn 1.438
_exptl_crystal_description Block
_exptl_crystal_F_000 452
_exptl_crystal_size_max 0.35
_exptl_crystal_size_mid 0.24
_exptl_crystal_size_min 0.10
_refine_diff_density_max 0.386
_refine_diff_density_min -0.217
_refine_diff_density_rms 0.046
_refine_ls_abs_structure_details
;
 Refined as an inversion twin.
;
_refine_ls_abs_structure_Flack 0.001(8)
_refine_ls_extinction_method none
_refine_ls_goodness_of_fit_ref 1.042
_refine_ls_hydrogen_treatment refall
_refine_ls_matrix_type full
_refine_ls_number_parameters 338
_refine_ls_number_reflns 4681
_refine_ls_number_restraints 1
_refine_ls_restrained_S_all 1.042
_refine_ls_R_factor_all 0.0368
_refine_ls_R_factor_gt 0.0323
_refine_ls_shift/su_max 0.000
_refine_ls_shift/su_mean 0.000
_refine_ls_structure_factor_coef Fsqd
_refine_ls_weighting_details 'w=1/[\s^2^(Fo^2^)+(0.0540P)^2^+0.1457P] where P=(Fo^2^+2Fc^2^)/3'
_refine_ls_weighting_scheme calc
_refine_ls_wR_factor_gt 0.0767
_refine_ls_wR_factor_ref 0.0785
_reflns_Friedel_coverage 0.897
_reflns_Friedel_fraction_full 0.999
_reflns_Friedel_fraction_max 0.996
_reflns_number_gt 4354
_reflns_number_total 4681
_reflns_threshold_expression 'I > 2\s(I)'
_cod_data_source_file c7sc02232h3.cif
_cod_data_source_block ARC-VII-358A-01
_cod_database_code 1546752
_shelx_shelxl_version_number 2014/7
_shelx_space_group_comment
;
The symmetry employed for this shelxl refinement is uniquely defined
by the following loop, which should always be used as a source of
symmetry information in preference to the above space-group names.
They are only intended as comments.
;

loop_
_space_group_symop_operation_xyz
'x, y, z'
'-x, y+1/2, -z'

loop_
_atom_site_label
_atom_site_type_symbol
_atom_site_fract_x
_atom_site_fract_y
_atom_site_fract_z
_atom_site_U_iso_or_equiv
_atom_site_adp_type
_atom_site_occupancy
_atom_site_site_symmetry_order
_atom_site_calc_flag
Br01 Br 0.61029(4) -0.71755(3) 0.63160(3) 0.03647(12) Uani 1 1 d
O002 O 0.2634(3) -1.1623(2) 0.8853(2) 0.0298(5) Uani 1 1 d
O003 O 0.0980(3) -1.3270(2) 0.80658(19) 0.0243(5) Uani 1 1 d
O004 O 0.0366(3) -1.2065(3) 0.5555(2) 0.0320(5) Uani 1 1 d
O005 O 0.4647(4) -1.4400(3) 0.8660(2) 0.0417(7) Uani 1 1 d
C006 C 0.2677(4) -1.0642(3) 0.5995(3) 0.0209(6) Uani 1 1 d
C007 C 0.1431(5) -1.6558(3) 0.7258(3) 0.0260(7) Uani 1 1 d
C008 C 0.4271(4) -1.0714(3) 0.6732(3) 0.0224(6) Uani 1 1 d
C009 C 0.0087(4) -1.3309(4) 0.8972(3) 0.0297(7) Uani 1 1 d
C010 C 0.3995(5) -1.7011(5) 0.8696(3) 0.0314(10) Uani 1 1 d
C011 C 0.1763(4) -1.1800(3) 0.6091(3) 0.0223(7) Uani 1 1 d
C012 C 0.4730(4) -0.8631(3) 0.6159(3) 0.0255(7) Uani 1 1 d
C013 C 0.2895(4) -1.2627(3) 0.7089(3) 0.0215(6) Uani 1 1 d
C014 C 0.2908(4) -1.4025(3) 0.6787(3) 0.0219(6) Uani 1 1 d
C015 C 0.4598(4) -1.1981(3) 0.7345(3) 0.0269(7) Uani 1 1 d
C016 C 0.3155(4) -0.8554(3) 0.5396(3) 0.0270(7) Uani 1 1 d
C017 C 0.3591(4) -1.4853(3) 0.7839(3) 0.0248(6) Uani 1 1 d
C018 C 0.2107(4) -0.9582(3) 0.5310(3) 0.0249(7) Uani 1 1 d
C019 C -0.1145(5) -1.4363(5) 0.8544(4) 0.0417(10) Uani 1 1 d
C020 C 0.3466(5) -1.8221(4) 0.8808(3) 0.0366(9) Uani 1 1 d
C021 C 0.2181(4) -1.2436(3) 0.8129(3) 0.0213(6) Uani 1 1 d
C022 C 0.5330(4) -0.9691(3) 0.6828(3) 0.0250(6) Uani 1 1 d
C023 C 0.0900(5) -1.7778(4) 0.7389(3) 0.0329(8) Uani 1 1 d
C024 C 0.2528(5) -1.4487(4) 0.5709(3) 0.0294(7) Uani 1 1 d
C025 C -0.0783(6) -1.2056(6) 0.8996(4) 0.0447(10) Uani 1 1 d
C026 C 0.2984(4) -1.6159(3) 0.7902(3) 0.0235(6) Uani 1 1 d
C027 C 0.1301(6) -1.3636(5) 1.0147(4) 0.0404(9) Uani 1 1 d
C028 C 0.1926(5) -1.8609(4) 0.8157(3) 0.0352(8) Uani 1 1 d
H5 H 0.502(5) -1.674(4) 0.911(3) 0.023(9) Uiso 1 1 d
H12 H 0.094(6) -0.955(5) 0.483(4) 0.041(12) Uiso 1 1 d
H9 H 0.509(5) -1.188(4) 0.819(4) 0.034(11) Uiso 1 1 d
H10 H 0.644(5) -0.973(4) 0.736(3) 0.027(10) Uiso 1 1 d
H2 H -0.019(6) -1.807(4) 0.696(4) 0.032(11) Uiso 1 1 d
H4 H 0.415(5) -1.873(5) 0.937(4) 0.036(11) Uiso 1 1 d
H8 H 0.524(5) -1.249(4) 0.702(4) 0.031(11) Uiso 1 1 d
H7 H 0.220(5) -1.396(5) 0.504(4) 0.036(11) Uiso 1 1 d
H6 H 0.261(5) -1.530(5) 0.554(4) 0.031(11) Uiso 1 1 d
H11 H 0.279(5) -0.785(4) 0.496(3) 0.024(9) Uiso 1 1 d
H1 H 0.078(6) -1.603(4) 0.678(4) 0.032(10) Uiso 1 1 d
H3 H 0.155(6) -1.949(5) 0.825(4) 0.041(12) Uiso 1 1 d
H15 H -0.143(6) -1.216(7) 0.953(4) 0.054(12) Uiso 1 1 d
H17 H -0.053(6) -1.519(5) 0.848(4) 0.048(13) Uiso 1 1 d
H20 H 0.203(7) -1.296(5) 1.044(5) 0.052(14) Uiso 1 1 d
H13 H -0.146(6) -1.183(5) 0.826(4) 0.043(13) Uiso 1 1 d
H19 H 0.193(6) -1.439(6) 1.003(4) 0.051(14) Uiso 1 1 d
H14 H 0.000(5) -1.135(4) 0.928(3) 0.025(10) Uiso 1 1 d
H21 H 0.072(6) -1.383(5) 1.075(4) 0.044(12) Uiso 1 1 d
H18 H -0.177(7) -1.444(5) 0.902(5) 0.051(14) Uiso 1 1 d
H16 H -0.185(6) -1.423(5) 0.777(5) 0.048(13) Uiso 1 1 d

loop_
_atom_site_aniso_label
_atom_site_aniso_U_11
_atom_site_aniso_U_22
_atom_site_aniso_U_33
_atom_site_aniso_U_23
_atom_site_aniso_U_13
_atom_site_aniso_U_12
Br01 0.03617(19) 0.02337(16) 0.0576(2) 0.00014(18) 0.02580(15) -0.00681(17)
O002 0.0358(13) 0.0235(11) 0.0286(12) -0.0033(10) 0.0066(10) -0.0044(10)
O003 0.0236(11) 0.0237(11) 0.0264(11) -0.0022(9) 0.0083(9) -0.0038(9)
O004 0.0241(10) 0.0292(12) 0.0341(11) 0.0053(12) -0.0056(8) -0.0036(11)
O005 0.0428(16) 0.0318(14) 0.0364(14) 0.0010(11) -0.0118(12) -0.0016(12)
C006 0.0241(16) 0.0197(16) 0.0201(15) -0.0025(12) 0.0082(12) 0.0021(12)
C007 0.0325(18) 0.0211(16) 0.0222(15) 0.0034(13) 0.0041(14) 0.0055(14)
C008 0.0224(15) 0.0218(15) 0.0245(15) -0.0005(12) 0.0092(12) 0.0015(12)
C009 0.0294(17) 0.0303(18) 0.0343(18) -0.0032(15) 0.0168(15) -0.0013(14)
C010 0.0337(17) 0.036(3) 0.0233(14) 0.0055(14) 0.0052(13) 0.0121(16)
C011 0.0227(15) 0.0219(15) 0.0215(14) 0.0005(11) 0.0051(12) 0.0015(11)
C012 0.0290(16) 0.0201(15) 0.0339(17) -0.0014(13) 0.0196(14) -0.0023(12)
C013 0.0202(14) 0.0196(13) 0.0227(14) 0.0019(11) 0.0027(11) -0.0005(11)
C014 0.0199(14) 0.0195(14) 0.0265(16) 0.0029(12) 0.0067(12) 0.0010(11)
C015 0.0188(14) 0.027(2) 0.0323(17) 0.0035(13) 0.0023(12) -0.0032(12)
C016 0.0342(17) 0.0197(15) 0.0304(17) 0.0046(13) 0.0146(14) 0.0031(13)
C017 0.0235(15) 0.0232(15) 0.0249(15) -0.0005(13) 0.0020(13) 0.0058(12)
C018 0.0278(18) 0.0233(16) 0.0244(15) 0.0000(13) 0.0084(13) 0.0030(13)
C019 0.036(2) 0.042(2) 0.053(3) -0.0044(19) 0.023(2) -0.0115(17)
C020 0.054(2) 0.031(2) 0.0289(18) 0.0140(15) 0.0190(17) 0.0204(18)
C021 0.0210(13) 0.0177(17) 0.0223(14) 0.0027(10) 0.0011(11) 0.0014(10)
C022 0.0207(15) 0.0243(16) 0.0312(16) -0.0009(13) 0.0093(13) -0.0012(12)
C023 0.042(2) 0.0257(17) 0.0329(19) -0.0014(15) 0.0129(17) -0.0007(16)
C024 0.037(2) 0.0257(18) 0.0266(17) 0.0030(15) 0.0103(14) 0.0009(15)
C025 0.040(2) 0.041(3) 0.059(2) -0.003(2) 0.0230(19) 0.011(2)
C026 0.0287(16) 0.0223(15) 0.0203(15) 0.0030(12) 0.0081(12) 0.0071(13)
C027 0.044(2) 0.047(2) 0.0323(19) 0.0050(17) 0.0153(17) -0.004(2)
C028 0.057(2) 0.0218(17) 0.0362(19) 0.0072(14) 0.0279(18) 0.0076(16)

loop_
_atom_type_symbol
_atom_type_description
_atom_type_scat_dispersion_real
_atom_type_scat_dispersion_imag
_atom_type_scat_source
C C 0.0033 0.0016 'International Tables Vol C Tables 4.2.6.8 and 6.1.1.4'
H H 0.0000 0.0000 'International Tables Vol C Tables 4.2.6.8 and 6.1.1.4'
O O 0.0106 0.0060 'International Tables Vol C Tables 4.2.6.8 and 6.1.1.4'
Br Br -0.2901 2.4595 'International Tables Vol C Tables 4.2.6.8 and 6.1.1.4'

loop_
_geom_angle_atom_site_label_1
_geom_angle_atom_site_label_2
_geom_angle_atom_site_label_3
_geom_angle
C021 O003 C009 121.1(3)
C008 C006 C011 110.3(3)
C018 C006 C008 122.0(3)
C018 C006 C011 127.7(3)
C023 C007 C026 120.4(3)
C006 C008 C015 111.5(3)
C022 C008 C006 120.1(3)
C022 C008 C015 128.4(3)
O003 C009 C019 102.8(3)
O003 C009 C025 109.8(3)
O003 C009 C027 108.8(3)
C019 C009 C025 110.7(4)
C019 C009 C027 111.5(4)
C025 C009 C027 112.7(4)
C020 C010 C026 120.4(4)
O004 C011 C006 127.7(3)
O004 C011 C013 124.8(3)
C006 C011 C013 107.3(3)
C016 C012 Br01 117.7(3)
C022 C012 Br01 118.7(3)
C022 C012 C016 123.6(3)
C014 C013 C011 113.9(3)
C014 C013 C015 114.0(3)
C014 C013 C021 110.4(3)
C015 C013 C011 104.1(3)
C021 C013 C011 104.0(2)
C021 C013 C015 109.9(3)
C017 C014 C013 113.2(3)
C024 C014 C013 124.8(3)
C024 C014 C017 121.6(3)
C008 C015 C013 105.1(3)
C018 C016 C012 118.7(3)
O005 C017 C014 117.6(3)
O005 C017 C026 120.7(3)
C026 C017 C014 121.7(3)
C016 C018 C006 118.5(3)
C010 C020 C028 120.4(3)
O002 C021 O003 126.8(3)
O002 C021 C013 123.6(3)
O003 C021 C013 109.6(2)
C012 C022 C008 117.2(3)
C028 C023 C007 119.9(4)
C007 C026 C010 118.7(3)
C007 C026 C017 122.9(3)
C010 C026 C017 118.3(3)
C020 C028 C023 120.2(4)

loop_
_geom_bond_atom_site_label_1
_geom_bond_atom_site_label_2
_geom_bond_distance
Br01 C012 1.902(3)
O002 C021 1.198(4)
O003 C009 1.481(4)
O003 C021 1.330(4)
O004 C011 1.208(4)
O005 C017 1.221(4)
C006 C008 1.390(5)
C006 C011 1.466(4)
C006 C018 1.387(5)
C007 C023 1.386(5)
C007 C026 1.389(5)
C008 C015 1.510(5)
C008 C022 1.387(5)
C009 C019 1.511(6)
C009 C025 1.517(7)
C009 C027 1.523(6)
C010 C020 1.370(7)
C010 C026 1.406(5)
C011 C013 1.565(4)
C012 C016 1.389(5)
C012 C022 1.383(5)
C013 C014 1.518(4)
C013 C015 1.546(4)
C013 C021 1.536(4)
C014 C017 1.501(5)
C014 C024 1.323(5)
C016 C018 1.387(5)
C017 C026 1.479(5)
C020 C028 1.379(6)
C023 C028 1.382(6)
